data_7042792
loop_
_publ_author_name
'Wang, Guoqiang'
'Gong, Xinghong'
'Chen, Yujin'
'Huang, Jianhua'
'Lin, Yanfu'
'Luo, Zundu'
'Huang, Yidong'

_publ_section_title
;
 Novel red phosphors KBaEu(XO4)3 (X=Mo, W) show high color purity and high
 thermostability from a disorder chained structure
;
_journal_name_full 'Dalton Trans.'
_journal_paper_doi 10.1039/C7DT01044C
_journal_year 2017
_chemical_formula_sum 'Ba Eu K Mo3 O12'
_chemical_formula_weight 808.22
_space_group_crystal_system monoclinic
_space_group_IT_number 15
_space_group_name_Hall '-C 2yc'
_space_group_name_H-M_alt 'C 1 2/c 1'
_symmetry_space_group_name_Hall '-C 2yc'
_symmetry_space_group_name_H-M 'C 1 2/c 1'
_atom_sites_solution_hydrogens none
_audit_creation_method SHELXL-2014/6
_cell_angle_alpha 90
_cell_angle_beta 106.281(6)
_cell_angle_gamma 90
_cell_formula_units_Z 4
_cell_length_a 17.423(2)
_cell_length_b 12.2473(8)
_cell_length_c 5.3445(5)
_cell_measurement_reflns_used 1481
_cell_measurement_temperature 293(2)
_cell_measurement_theta_max 27.4934
_cell_measurement_theta_min 2.4142
_cell_volume 1094.70(18)
_computing_structure_refinement 'SHELXL-2014/6 (Sheldrick, 2014)'
_diffrn_ambient_temperature 293(2)
_diffrn_measured_fraction_theta_full 0.923
_diffrn_measured_fraction_theta_max 0.950
_diffrn_measurement_device_type CCD
_diffrn_measurement_method CCD_Profile_fitting
_diffrn_radiation_type MoK\a
_diffrn_radiation_wavelength 0.71073
_diffrn_reflns_av_R_equivalents 0.0199
_diffrn_reflns_av_unetI/netI 0.0161
_diffrn_reflns_Laue_measured_fraction_full 0.923
_diffrn_reflns_Laue_measured_fraction_max 0.950
_diffrn_reflns_limit_h_max 19
_diffrn_reflns_limit_h_min -20
_diffrn_reflns_limit_k_max 14
_diffrn_reflns_limit_k_min -14
_diffrn_reflns_limit_l_max 6
_diffrn_reflns_limit_l_min -6
_diffrn_reflns_number 3306
_diffrn_reflns_point_group_measured_fraction_full 0.923
_diffrn_reflns_point_group_measured_fraction_max 0.950
_diffrn_reflns_theta_full 25.242
_diffrn_reflns_theta_max 24.995
_diffrn_reflns_theta_min 2.436
_exptl_absorpt_coefficient_mu 12.968
_exptl_absorpt_correction_T_max 1.0000
_exptl_absorpt_correction_T_min 0.4648
_exptl_absorpt_correction_type multi-scan
_exptl_crystal_colour White
_exptl_crystal_density_diffrn 4.904
_exptl_crystal_description Prism
_exptl_crystal_F_000 1440
_exptl_crystal_size_max 0.1500
_exptl_crystal_size_mid 0.1000
_exptl_crystal_size_min 0.1000
_refine_diff_density_max 1.346
_refine_diff_density_min -2.777
_refine_diff_density_rms 0.372
_refine_ls_extinction_method none
_refine_ls_goodness_of_fit_ref 1.091
_refine_ls_hydrogen_treatment none
_refine_ls_matrix_type full
_refine_ls_number_parameters 85
_refine_ls_number_reflns 920
_refine_ls_number_restraints 1
_refine_ls_restrained_S_all 1.090
_refine_ls_R_factor_all 0.0272
_refine_ls_R_factor_gt 0.0264
_refine_ls_shift/su_max 0.001
_refine_ls_shift/su_mean 0.000
_refine_ls_structure_factor_coef Fsqd
_refine_ls_weighting_details 'w=1/[\s^2^(Fo^2^)+(0.0500P)^2^] where P=(Fo^2^+2Fc^2^)/3'
_refine_ls_weighting_scheme calc
_refine_ls_wR_factor_gt 0.0668
_refine_ls_wR_factor_ref 0.0674
_reflns_Friedel_coverage 0.000
_reflns_number_gt 888
_reflns_number_total 920
_reflns_threshold_expression 'I > 2\s(I)'
_cod_data_source_file c7dt01044c2.cif
_cod_data_source_block a
_cod_depositor_comments
;
The following automatic conversions were performed:

'_exptl_absorpt_correction_type' value 'Multi-scan' changed to
'multi-scan' according to
/home/data/users/saulius/crontab/automatic-downloads/rss-feeds/RSC/lib/dictionaries/cif_core.dic
dictionary named 'cif_core.dic' version 2.4.2 from 2011-04-26.

Automatic conversion script
Id: cif_fix_values 4973 2017-02-22 13:04:09Z antanas 
;
_cod_original_cell_volume 1094.69(18)
_cod_database_code 7042792
_shelx_space_group_comment
;
The symmetry employed for this shelxl refinement is uniquely defined
by the following loop, which should always be used as a source of
symmetry information in preference to the above space-group names.
They are only intended as comments.
;
_shelxl_version_number 2014/6

loop_
_space_group_symop_operation_xyz
'x, y, z'
'-x, y, -z+1/2'
'x+1/2, y+1/2, z'
'-x+1/2, y+1/2, -z+1/2'
'-x, -y, -z'
'x, -y, z-1/2'
'-x+1/2, -y+1/2, -z'
'x+1/2, -y+1/2, z-1/2'

loop_
_atom_site_label
_atom_site_type_symbol
_atom_site_fract_x
_atom_site_fract_y
_atom_site_fract_z
_atom_site_U_iso_or_equiv
_atom_site_adp_type
_atom_site_occupancy
_atom_site_site_symmetry_order
_atom_site_calc_flag
_atom_site_refinement_flags_posn
_atom_site_refinement_flags_adp
_atom_site_refinement_flags_occupancy
Eu Eu 0.0000 0.88151(2) 0.2500 0.00587(17) Uani 1 2 d S T P
Mo1 Mo 0.15691(3) 0.88919(4) -0.09971(8) 0.00693(18) Uani 1 1 d . . .
Mo2 Mo 0.0000 0.64947(6) -0.2500 0.00745(19) Uani 1 2 d S T P
K K -0.16480(3) 0.62508(3) 0.07576(8) 0.0111(2) Uani 0.506(3) 1 d . . P
Ba Ba -0.16480(3) 0.62508(3) 0.07576(8) 0.0111(2) Uani 0.494(2) 1 d . . P
O1 O 0.07810(18) 0.5663(2) -0.0749(6) 0.0164(7) Uani 1 1 d . . .
O2 O 0.07643(17) 0.9613(2) -0.3429(5) 0.0090(6) Uani 1 1 d . . .
O3 O 0.23021(17) 0.9688(2) 0.1121(5) 0.0135(7) Uani 1 1 d . . .
O4 O 0.20612(16) 0.8012(2) -0.2564(5) 0.0133(6) Uani 1 1 d . . .
O5 O 0.11245(16) 0.8123(2) 0.1049(5) 0.0108(6) Uani 1 1 d . . .
O6 O -0.03932(16) 0.7289(2) -0.0343(5) 0.0121(7) Uani 1 1 d . . .

loop_
_atom_site_aniso_label
_atom_site_aniso_U_11
_atom_site_aniso_U_22
_atom_site_aniso_U_33
_atom_site_aniso_U_23
_atom_site_aniso_U_13
_atom_site_aniso_U_12
Eu 0.0070(3) 0.0037(3) 0.0069(2) 0.000 0.00197(17) 0.000
Mo1 0.0051(3) 0.0063(3) 0.0087(3) 0.00134(12) 0.0007(2) 0.00083(13)
Mo2 0.0095(4) 0.0041(3) 0.0096(3) 0.000 0.0042(2) 0.000
K 0.0096(4) 0.0074(3) 0.0163(3) 0.00077(16) 0.0037(2) -0.00172(16)
Ba 0.0096(4) 0.0074(3) 0.0163(3) 0.00077(16) 0.0037(2) -0.00172(16)
O1 0.0181(18) 0.0126(17) 0.0168(15) 0.0002(12) 0.0023(13) 0.0040(13)
O2 0.0096(15) 0.0070(16) 0.0094(13) -0.0004(11) 0.0011(11) 0.0017(11)
O3 0.0145(16) 0.0125(17) 0.0131(14) 0.0004(12) 0.0035(12) -0.0055(13)
O4 0.0116(16) 0.0136(17) 0.0160(14) -0.0009(12) 0.0060(12) -0.0004(12)
O5 0.0093(15) 0.0107(16) 0.0137(14) 0.0016(11) 0.0052(11) 0.0004(12)
O6 0.0096(17) 0.0124(16) 0.0155(14) -0.0055(12) 0.0054(12) -0.0037(12)

loop_
_atom_type_symbol
_atom_type_description
_atom_type_scat_dispersion_real
_atom_type_scat_dispersion_imag
_atom_type_scat_source
O O 0.0106 0.0060 'International Tables Vol C Tables 4.2.6.8 and 6.1.1.4'
K K 0.2009 0.2494 'International Tables Vol C Tables 4.2.6.8 and 6.1.1.4'
Mo Mo -1.6832 0.6857 'International Tables Vol C Tables 4.2.6.8 and 6.1.1.4'
Ba Ba -0.3244 2.2819 'International Tables Vol C Tables 4.2.6.8 and 6.1.1.4'
Eu Eu -0.1578 3.6682 'International Tables Vol C Tables 4.2.6.8 and 6.1.1.4'

loop_
_geom_angle_atom_site_label_1
_geom_angle_atom_site_label_2
_geom_angle_atom_site_label_3
_geom_angle
_geom_angle_site_symmetry_1
_geom_angle_site_symmetry_3
O6 Eu O6 76.79(14) . 2
O6 Eu O2 151.41(10) . 1_556
O6 Eu O2 75.88(9) 2 1_556
O6 Eu O2 75.88(9) . 2_554
O6 Eu O2 151.41(10) 2 2_554
O2 Eu O2 132.27(13) 1_556 2_554
O6 Eu O5 79.53(9) . 2
O6 Eu O5 68.90(9) 2 2
O2 Eu O5 98.19(9) 1_556 2
O2 Eu O5 97.88(9) 2_554 2
O6 Eu O5 68.90(9) . .
O6 Eu O5 79.53(9) 2 .
O2 Eu O5 97.88(9) 1_556 .
O2 Eu O5 98.19(9) 2_554 .
O5 Eu O5 139.57(13) 2 .
O6 Eu O2 123.90(9) . 6_576
O6 Eu O2 131.63(9) 2 6_576
O2 Eu O2 70.94(6) 1_556 6_576
O2 Eu O2 72.29(11) 2_554 6_576
O5 Eu O2 148.98(9) 2 6_576
O5 Eu O2 71.45(9) . 6_576
O6 Eu O2 131.63(9) . 5_575
O6 Eu O2 123.90(9) 2 5_575
O2 Eu O2 72.29(11) 1_556 5_575
O2 Eu O2 70.94(6) 2_554 5_575
O5 Eu O2 71.45(9) 2 5_575
O5 Eu O2 148.98(9) . 5_575
O2 Eu O2 77.55(13) 6_576 5_575
O6 Eu Mo1 102.68(6) . 2
O6 Eu Mo1 79.64(6) 2 2
O2 Eu Mo1 80.47(6) 1_556 2
O2 Eu Mo1 98.34(6) 2_554 2
O5 Eu Mo1 23.77(6) 2 2
O5 Eu Mo1 158.86(6) . 2
O2 Eu Mo1 126.52(6) 6_576 2
O2 Eu Mo1 50.62(6) 5_575 2
O6 Eu Mo1 79.63(6) . .
O6 Eu Mo1 102.68(6) 2 .
O2 Eu Mo1 98.34(6) 1_556 .
O2 Eu Mo1 80.47(6) 2_554 .
O5 Eu Mo1 158.86(6) 2 .
O5 Eu Mo1 23.76(6) . .
O2 Eu Mo1 50.62(6) 6_576 .
O2 Eu Mo1 126.52(6) 5_575 .
Mo1 Eu Mo1 177.103(16) 2 .
O6 Eu Mo1 127.66(7) . 1_556
O6 Eu Mo1 55.12(7) 2 1_556
O2 Eu Mo1 23.98(7) 1_556 1_556
O2 Eu Mo1 153.32(7) 2_554 1_556
O5 Eu Mo1 98.87(6) 2 1_556
O5 Eu Mo1 82.13(6) . 1_556
O2 Eu Mo1 82.73(6) 6_576 1_556
O2 Eu Mo1 95.03(6) 5_575 1_556
Mo1 Eu Mo1 88.928(14) 2 1_556
Mo1 Eu Mo1 90.999(14) . 1_556
O6 Eu Mo1 55.12(7) . 2_554
O6 Eu Mo1 127.66(7) 2 2_554
O2 Eu Mo1 153.32(7) 1_556 2_554
O2 Eu Mo1 23.98(7) 2_554 2_554
O5 Eu Mo1 82.13(6) 2 2_554
O5 Eu Mo1 98.87(6) . 2_554
O2 Eu Mo1 95.03(6) 6_576 2_554
O2 Eu Mo1 82.73(6) 5_575 2_554
Mo1 Eu Mo1 91.000(14) 2 2_554
Mo1 Eu Mo1 88.928(14) . 2_554
Mo1 Eu Mo1 177.143(15) 1_556 2_554
O4 Mo1 O3 106.83(14) . .
O4 Mo1 O5 109.17(14) . .
O3 Mo1 O5 105.23(12) . .
O4 Mo1 O2 109.78(12) . .
O3 Mo1 O2 117.48(13) . .
O5 Mo1 O2 108.08(12) . .
O4 Mo1 Eu 139.48(10) . .
O3 Mo1 Eu 101.26(9) . .
O5 Mo1 Eu 33.78(9) . .
O2 Mo1 Eu 81.13(8) . .
O4 Mo1 Eu 82.43(9) . 1_554
O3 Mo1 Eu 145.07(9) . 1_554
O5 Mo1 Eu 103.03(9) . 1_554
O2 Mo1 Eu 32.11(8) . 1_554
Eu Mo1 Eu 90.998(15) . 1_554
O4 Mo1 Eu 140.62(9) . 5_575
O3 Mo1 Eu 94.32(10) . 5_575
O5 Mo1 Eu 96.22(9) . 5_575
O2 Mo1 Eu 31.64(8) . 5_575
Eu Mo1 Eu 62.851(11) . 5_575
Eu Mo1 Eu 62.386(10) 1_554 5_575
O4 Mo1 Ba 37.45(10) . 8_565
O3 Mo1 Ba 77.75(9) . 8_565
O5 Mo1 Ba 140.94(9) . 8_565
O2 Mo1 Ba 104.28(8) . 8_565
Eu Mo1 Ba 174.377(17) . 8_565
Eu Mo1 Ba 92.876(13) 1_554 8_565
Eu Mo1 Ba 122.652(14) 5_575 8_565
O4 Mo1 K 37.45(10) . 8_565
O3 Mo1 K 77.75(9) . 8_565
O5 Mo1 K 140.94(9) . 8_565
O2 Mo1 K 104.28(8) . 8_565
Eu Mo1 K 174.377(17) . 8_565
Eu Mo1 K 92.876(13) 1_554 8_565
Eu Mo1 K 122.652(14) 5_575 8_565
Ba Mo1 K 0.0 8_565 8_565
O4 Mo1 K 92.53(10) . 8_566
O3 Mo1 K 37.68(9) . 8_566
O5 Mo1 K 77.67(9) . 8_566
O2 Mo1 K 152.64(8) . 8_566
Eu Mo1 K 92.240(13) . 8_566
Eu Mo1 K 174.866(17) 1_554 8_566
Eu Mo1 K 122.702(13) 5_575 8_566
Ba Mo1 K 83.6 8_565 8_566
K Mo1 K 83.619(17) 8_565 8_566
O1 Mo2 O1 108.7(2) 2_554 .
O1 Mo2 O6 106.32(13) 2_554 .
O1 Mo2 O6 110.74(13) . .
O1 Mo2 O6 110.74(13) 2_554 2_554
O1 Mo2 O6 106.32(13) . 2_554
O6 Mo2 O6 113.98(19) . 2_554
O1 Mo2 K 67.70(9) 2_554 .
O1 Mo2 K 106.67(9) . .
O6 Mo2 K 42.60(9) . .
O6 Mo2 K 145.34(9) 2_554 .
O1 Mo2 K 106.67(9) 2_554 2_554
O1 Mo2 K 67.71(9) . 2_554
O6 Mo2 K 145.34(9) . 2_554
O6 Mo2 K 42.60(9) 2_554 2_554
K Mo2 K 170.89(2) . 2_554
O1 Mo2 Ba 106.67(9) 2_554 2_554
O1 Mo2 Ba 67.71(9) . 2_554
O6 Mo2 Ba 145.34(9) . 2_554
O6 Mo2 Ba 42.60(9) 2_554 2_554
K Mo2 Ba 170.9 . 2_554
K Mo2 Ba 0.000(10) 2_554 2_554
O1 Mo2 K 37.54(10) 2_554 1_554
O1 Mo2 K 134.79(10) . 1_554
O6 Mo2 K 108.59(9) . 1_554
O6 Mo2 K 76.34(9) 2_554 1_554
K Mo2 K 87.833(13) . 1_554
K Mo2 K 91.477(13) 2_554 1_554
Ba Mo2 K 91.5 2_554 1_554
O1 Mo2 Ba 37.54(10) 2_554 1_554
O1 Mo2 Ba 134.79(10) . 1_554
O6 Mo2 Ba 108.59(9) . 1_554
O6 Mo2 Ba 76.34(9) 2_554 1_554
K Mo2 Ba 87.8 . 1_554
K Mo2 Ba 91.477(13) 2_554 1_554
Ba Mo2 Ba 91.477(13) 2_554 1_554
K Mo2 Ba 0.000(12) 1_554 1_554
O1 Mo2 Ba 134.79(10) 2_554 2
O1 Mo2 Ba 37.54(10) . 2
O6 Mo2 Ba 76.34(9) . 2
O6 Mo2 Ba 108.59(9) 2_554 2
K Mo2 Ba 91.5 . 2
K Mo2 Ba 87.833(13) 2_554 2
Ba Mo2 Ba 87.833(13) 2_554 2
K Mo2 Ba 171.30(2) 1_554 2
Ba Mo2 Ba 171.30(2) 1_554 2
O1 Mo2 K 134.79(10) 2_554 2
O1 Mo2 K 37.54(10) . 2
O6 Mo2 K 76.34(9) . 2
O6 Mo2 K 108.59(9) 2_554 2
K Mo2 K 91.476(12) . 2
K Mo2 K 87.833(13) 2_554 2
Ba Mo2 K 87.8 2_554 2
K Mo2 K 171.30(2) 1_554 2
Ba Mo2 K 171.3 1_554 2
Ba Mo2 K 0.0 2 2
O3 K O4 122.92(9) 3_445 2_554
O3 K O6 161.35(9) 3_445 .
O4 K O6 65.34(8) 2_554 .
O3 K O1 86.79(9) 3_445 2
O4 K O1 142.02(9) 2_554 2
O6 K O1 94.31(9) . 2
O3 K O1 77.40(9) 3_445 5_565
O4 K O1 135.55(8) 2_554 5_565
O6 K O1 85.67(9) . 5_565
O1 K O1 68.51(8) 2 5_565
O3 K O4 65.30(9) 3_445 8_466
O4 K O4 81.36(8) 2_554 8_466
O6 K O4 133.10(8) . 8_466
O1 K O4 92.60(8) 2 8_466
O1 K O4 139.19(9) 5_565 8_466
O3 K O5 129.68(8) 3_445 2
O4 K O5 73.84(8) 2_554 2
O6 K O5 67.26(8) . 2
O1 K O5 68.62(8) 2 2
O1 K O5 126.47(8) 5_565 2
O4 K O5 72.49(8) 8_466 2
O3 K O3 59.79(6) 3_445 8_465
O4 K O3 77.52(8) 2_554 8_465
O6 K O3 110.78(8) . 8_465
O1 K O3 140.39(8) 2 8_465
O1 K O3 82.90(8) 5_565 8_465
O4 K O3 91.78(8) 8_466 8_465
O5 K O3 148.97(8) 2 8_465
O3 K Mo2 135.38(6) 3_445 .
O4 K Mo2 75.45(6) 2_554 .
O6 K Mo2 26.26(6) . .
O1 K Mo2 100.70(6) 2 .
O1 K Mo2 65.32(6) 5_565 .
O4 K Mo2 155.47(6) 8_466 .
O5 K Mo2 93.18(5) 2 .
O3 K Mo2 90.95(6) 8_465 .
O3 K Mo2 108.89(6) 3_445 1_556
O4 K Mo2 120.72(6) 2_554 1_556
O6 K Mo2 74.91(6) . 1_556
O1 K Mo2 22.61(6) 2 1_556
O1 K Mo2 78.99(6) 5_565 1_556
O4 K Mo2 97.33(6) 8_466 1_556
O5 K Mo2 50.41(6) 2 1_556
O3 K Mo2 160.59(6) 8_465 1_556
Mo2 K Mo2 87.834(13) . 1_556
O3 K Mo1 45.99(6) 3_445 8_466
O4 K Mo1 101.98(6) 2_554 8_466
O6 K Mo1 152.55(6) . 8_466
O1 K Mo1 81.35(6) 2 8_466
O1 K Mo1 117.05(6) 5_565 8_466
O4 K Mo1 22.14(6) 8_466 8_466
O5 K Mo1 86.10(5) 2 8_466
O3 K Mo1 88.41(6) 8_465 8_466
Mo2 K Mo1 177.429(15) . 8_466
Mo2 K Mo1 93.596(13) 1_556 8_466
O3 K Mo1 70.54(6) 3_445 8_465
O4 K Mo1 58.21(6) 2_554 8_465
O6 K Mo1 106.74(6) . 8_465
O1 K Mo1 157.30(6) 2 8_465
O1 K Mo1 104.04(6) 5_565 8_465
O4 K Mo1 79.34(6) 8_466 8_465
O5 K Mo1 127.19(6) 2 8_465
O3 K Mo1 21.80(6) 8_465 8_465
Mo2 K Mo1 94.877(14) . 8_465
Mo2 K Mo1 176.576(15) 1_556 8_465
Mo1 K Mo1 83.617(17) 8_466 8_465
Mo2 O1 Ba 119.85(14) . 2
Mo2 O1 K 119.85(14) . 2
Ba O1 K 0.0 2 2
Mo2 O1 K 146.11(15) . 5_565
Ba O1 K 94.0 2 5_565
K O1 K 94.04(9) 2 5_565
Mo2 O1 Ba 146.11(15) . 5_565
Ba O1 Ba 94.04(9) 2 5_565
K O1 Ba 94.04(9) 2 5_565
K O1 Ba 0.000(19) 5_565 5_565
Mo1 O2 Eu 123.91(13) . 1_554
Mo1 O2 Eu 125.25(12) . 5_575
Eu O2 Eu 107.72(11) 1_554 5_575
Mo1 O3 Ba 137.59(13) . 3
Mo1 O3 K 137.59(13) . 3
Ba O3 K 0.0 3 3
Mo1 O3 Ba 120.52(13) . 8_566
Ba O3 Ba 93.76(9) 3 8_566
K O3 Ba 93.76(9) 3 8_566
Mo1 O3 K 120.52(13) . 8_566
Ba O3 K 93.8 3 8_566
K O3 K 93.76(9) 3 8_566
Ba O3 K 0.0 8_566 8_566
Mo1 O4 Ba 135.81(14) . 2_554
Mo1 O4 K 135.81(14) . 2_554
Ba O4 K 0.0 2_554 2_554
Mo1 O4 Ba 120.40(14) . 8_565
Ba O4 Ba 98.64(8) 2_554 8_565
K O4 Ba 98.64(8) 2_554 8_565
Mo1 O4 K 120.40(14) . 8_565
Ba O4 K 98.6 2_554 8_565
K O4 K 98.64(8) 2_554 8_565
Ba O4 K 0.0 8_565 8_565
Mo1 O5 Eu 122.46(14) . .
Mo1 O5 Ba 132.29(13) . 2
Eu O5 Ba 103.80(9) . 2
Mo1 O5 K 132.29(13) . 2
Eu O5 K 103.80(9) . 2
Ba O5 K 0.0 2 2
Mo2 O6 Eu 138.13(14) . .
Mo2 O6 K 111.14(13) . .
Eu O6 K 109.39(10) . .

loop_
_geom_bond_atom_site_label_1
_geom_bond_atom_site_label_2
_geom_bond_distance
_geom_bond_site_symmetry_2
Eu O6 2.385(3) .
Eu O6 2.385(3) 2
Eu O2 2.416(3) 1_556
Eu O2 2.416(3) 2_554
Eu O5 2.451(3) 2
Eu O5 2.451(3) .
Eu O2 2.469(3) 6_576
Eu O2 2.469(3) 5_575
Eu Mo1 3.7202(5) 2
Eu Mo1 3.7203(5) .
Eu Mo1 3.7728(6) 1_556
Eu Mo1 3.7728(6) 2_554
Mo1 O4 1.732(3) .
Mo1 O3 1.747(3) .
Mo1 O5 1.777(3) .
Mo1 O2 1.848(3) .
Mo1 Eu 3.7728(6) 1_554
Mo1 Eu 3.8437(7) 5_575
Mo1 Ba 3.9635(8) 8_565
Mo1 K 3.9635(8) 8_565
Mo1 K 4.0528(8) 8_566
Mo2 O1 1.746(3) 2_554
Mo2 O1 1.746(3) .
Mo2 O6 1.785(3) .
Mo2 O6 1.785(3) 2_554
Mo2 K 3.7639(5) .
Mo2 K 3.7640(5) 2_554
Mo2 Ba 3.7640(5) 2_554
Mo2 K 3.9392(6) 1_554
Mo2 Ba 3.9392(6) 1_554
Mo2 Ba 3.9392(6) 2
Mo2 K 3.9392(6) 2
K O3 2.692(3) 3_445
K O4 2.719(3) 2_554
K O6 2.732(3) .
K O1 2.767(3) 2
K O1 2.790(3) 5_565
K O4 2.794(3) 8_466
K O5 2.852(3) 2
K O3 2.876(3) 8_465
K Mo2 3.9392(6) 1_556
K Mo1 3.9636(8) 8_466
K Mo1 4.0528(8) 8_465
O1 Ba 2.767(3) 2
O1 K 2.767(3) 2
O1 K 2.790(3) 5_565
O1 Ba 2.790(3) 5_565
O2 Eu 2.416(3) 1_554
O2 Eu 2.469(3) 5_575
O3 Ba 2.692(3) 3
O3 K 2.692(3) 3
O3 Ba 2.876(3) 8_566
O3 K 2.876(3) 8_566
O4 Ba 2.719(3) 2_554
O4 K 2.719(3) 2_554
O4 Ba 2.794(3) 8_565
O4 K 2.794(3) 8_565
O5 Ba 2.852(3) 2
O5 K 2.852(3) 2
